data_4330124
loop_
_publ_author_name
'Daniel N. Woodruff'
'Eric J. L. McInnes'
'Daniel O. Sells'
'Richard E. P. Winpenny'
'Richard A. Layfield'

_publ_section_title
;
 Synthesis, Structure, and Paramagnetism of Manganese(II) Iminophosphate
 Complexes
;
_journal_name_full 'Inorganic Chemistry'
_journal_page_first 9104
_journal_page_last 9109
_journal_paper_doi 10.1021/ic3014046
_journal_volume 51
_journal_year 2012
_chemical_formula_sum 'C200 H352 Mn4 N32 O8 P8 Si8'
_chemical_formula_weight 4025.38
_chemical_name_systematic
; 
 ? 
;
_space_group_IT_number 15
_symmetry_cell_setting monoclinic
_symmetry_space_group_name_Hall '-C 2yc'
_symmetry_space_group_name_H-M 'C 1 2/c 1'
_atom_sites_solution_hydrogens geom
_atom_sites_solution_primary direct
_atom_sites_solution_secondary difmap
_audit_creation_method SHELXL-97
_cell_angle_alpha 90.00
_cell_angle_beta 90.494(4)
_cell_angle_gamma 90.00
_cell_formula_units_Z 1
_cell_length_a 24.6619(11)
_cell_length_b 10.9942(4)
_cell_length_c 21.8157(9)
_cell_measurement_reflns_used 9807
_cell_measurement_temperature 100(2)
_cell_measurement_theta_max 28.4602
_cell_measurement_theta_min 3.0880
_cell_volume 5914.8(4)
_computing_structure_refinement 'SHELXL-97 (Sheldrick, 1997)'
_computing_structure_solution 'SHELXS-97 (Sheldrick, 1990)'
_diffrn_ambient_temperature 100(2)
_diffrn_detector_area_resol_mean 8.3367
_diffrn_measured_fraction_theta_full 0.972
_diffrn_measured_fraction_theta_max 0.972
_diffrn_measurement_device_type 'Xcalibur, Sapphire2, large Be window'
_diffrn_measurement_method '\w scans'
_diffrn_radiation_monochromator graphite
_diffrn_radiation_source 'fine-focus sealed tube'
_diffrn_radiation_type MoK\a
_diffrn_radiation_wavelength 0.71073
_diffrn_reflns_av_R_equivalents 0.0418
_diffrn_reflns_av_sigmaI/netI 0.0559
_diffrn_reflns_limit_h_max 32
_diffrn_reflns_limit_h_min -30
_diffrn_reflns_limit_k_max 12
_diffrn_reflns_limit_k_min -14
_diffrn_reflns_limit_l_max 27
_diffrn_reflns_limit_l_min -28
_diffrn_reflns_number 21709
_diffrn_reflns_theta_full 27.50
_diffrn_reflns_theta_max 27.50
_diffrn_reflns_theta_min 3.09
_exptl_absorpt_coefficient_mu 0.359
_exptl_absorpt_correction_T_max 1.00000
_exptl_absorpt_correction_T_min 0.82631
_exptl_absorpt_correction_type multi-scan
_exptl_absorpt_process_details
;
CrysAlis RED, Oxford Diffraction Ltd.,
Version 1.171.34.9 (release 08-12-2009 CrysAlis171 .NET)
(compiled Dec  8 2009,17:31:18)
empirical absorption correction using spherical harmonics,
 implemented in SCALE3 ABSPACK scaling algorithm.
;
_exptl_crystal_colour purple
_exptl_crystal_density_diffrn 1.130
_exptl_crystal_description needle
_exptl_crystal_F_000 2172
_exptl_crystal_size_max 0.3
_exptl_crystal_size_mid 0.1
_exptl_crystal_size_min 0.1
_refine_diff_density_max 1.108
_refine_diff_density_min -0.580
_refine_diff_density_rms 0.085
_refine_ls_extinction_method none
_refine_ls_goodness_of_fit_ref 1.033
_refine_ls_hydrogen_treatment mixed
_refine_ls_matrix_type full
_refine_ls_number_parameters 289
_refine_ls_number_reflns 6611
_refine_ls_number_restraints 0
_refine_ls_restrained_S_all 1.033
_refine_ls_R_factor_all 0.0904
_refine_ls_R_factor_gt 0.0669
_refine_ls_shift/su_max 0.000
_refine_ls_shift/su_mean 0.000
_refine_ls_structure_factor_coef Fsqd
_refine_ls_weighting_details 'calc w=1/[\s^2^(Fo^2^)+(0.0558P)^2^+39.6679P] where P=(Fo^2^+2Fc^2^)/3'
_refine_ls_weighting_scheme calc
_refine_ls_wR_factor_gt 0.1679
_refine_ls_wR_factor_ref 0.1747
_reflns_number_gt 4680
_reflns_number_total 6611
_reflns_threshold_expression >2sigma(I)
_cod_data_source_file ic3014046_si_001_1.cif
_cod_data_source_block Cy2Mn
_cod_depositor_comments
;
The following automatic conversions were performed:

'_exptl_absorpt_correction_type' value 'multi scan' changed to
'multi-scan' according to the built-in table from CIF Core dictionary
named 'cif_core.dic' version 2.4.1 from 2010-06-29.

Automatic conversion script
Id: cif_fix_values 1891 2012-01-12 08:04:46Z andrius 
;
_cod_database_code 4330124

loop_
_symmetry_equiv_pos_as_xyz
'x, y, z'
'-x, y, -z+1/2'
'x+1/2, y+1/2, z'
'-x+1/2, y+1/2, -z+1/2'
'-x, -y, -z'
'x, -y, z-1/2'
'-x+1/2, -y+1/2, -z'
'x+1/2, -y+1/2, z-1/2'

loop_
_atom_site_label
_atom_site_type_symbol
_atom_site_fract_x
_atom_site_fract_y
_atom_site_fract_z
_atom_site_U_iso_or_equiv
_atom_site_adp_type
_atom_site_occupancy
_atom_site_symmetry_multiplicity
_atom_site_calc_flag
_atom_site_refinement_flags
C1 C 0.10602(14) 0.2866(3) 0.28642(16) 0.0198(7) Uani 1 1 d .
H1 H 0.1311 0.2495 0.2573 0.024 Uiso 1 1 calc R
C2 C 0.06436(16) 0.1917(4) 0.3044(2) 0.0316(9) Uani 1 1 d .
H2A H 0.0464 0.1614 0.2678 0.038 Uiso 1 1 calc R
H2B H 0.0371 0.2294 0.3300 0.038 Uiso 1 1 calc R
C3 C 0.09018(17) 0.0853(4) 0.3390(2) 0.0362(10) Uani 1 1 d .
H3A H 0.0621 0.0291 0.3515 0.043 Uiso 1 1 calc R
H3B H 0.1146 0.0423 0.3119 0.043 Uiso 1 1 calc R
C4 C 0.12118(18) 0.1281(4) 0.3947(2) 0.0374(10) Uani 1 1 d .
H4A H 0.1386 0.0593 0.4146 0.045 Uiso 1 1 calc R
H4B H 0.0964 0.1647 0.4237 0.045 Uiso 1 1 calc R
C5 C 0.16385(19) 0.2207(4) 0.3762(2) 0.0414(11) Uani 1 1 d .
H5A H 0.1904 0.1817 0.3501 0.050 Uiso 1 1 calc R
H5B H 0.1825 0.2502 0.4126 0.050 Uiso 1 1 calc R
C6 C 0.13815(18) 0.3281(4) 0.3419(2) 0.0357(10) Uani 1 1 d .
H6A H 0.1144 0.3719 0.3694 0.043 Uiso 1 1 calc R
H6B H 0.1665 0.3835 0.3290 0.043 Uiso 1 1 calc R
C7 C 0.09952(15) 0.2524(3) 0.12917(17) 0.0220(7) Uani 1 1 d .
H7 H 0.0766 0.2252 0.1630 0.026 Uiso 1 1 calc R
C8 C 0.06335(16) 0.2695(4) 0.07265(18) 0.0293(9) Uani 1 1 d .
H8A H 0.0847 0.3040 0.0398 0.035 Uiso 1 1 calc R
H8B H 0.0346 0.3266 0.0822 0.035 Uiso 1 1 calc R
C9 C 0.03826(17) 0.1500(4) 0.0510(2) 0.0351(10) Uani 1 1 d .
H9A H 0.0132 0.1207 0.0817 0.042 Uiso 1 1 calc R
H9B H 0.0179 0.1640 0.0134 0.042 Uiso 1 1 calc R
C10 C 0.0813(2) 0.0543(4) 0.0397(2) 0.0452(12) Uani 1 1 d .
H10A H 0.1042 0.0797 0.0062 0.054 Uiso 1 1 calc R
H10B H 0.0640 -0.0218 0.0283 0.054 Uiso 1 1 calc R
C11 C 0.1158(2) 0.0353(4) 0.0971(3) 0.0527(14) Uani 1 1 d .
H11A H 0.1440 -0.0237 0.0886 0.063 Uiso 1 1 calc R
H11B H 0.0934 0.0033 0.1296 0.063 Uiso 1 1 calc R
C12 C 0.14174(18) 0.1553(4) 0.1178(2) 0.0387(11) Uani 1 1 d .
H12A H 0.1625 0.1416 0.1552 0.046 Uiso 1 1 calc R
H12B H 0.1666 0.1833 0.0866 0.046 Uiso 1 1 calc R
C13 C 0.15647(14) 0.6690(3) 0.23451(16) 0.0204(7) Uani 1 1 d .
H13 H 0.1196 0.7020 0.2330 0.024 Uiso 1 1 calc R
C14 C 0.1737(2) 0.6636(4) 0.30073(19) 0.0360(10) Uani 1 1 d .
H14A H 0.2088 0.6242 0.3037 0.043 Uiso 1 1 calc R
H14B H 0.1479 0.6145 0.3232 0.043 Uiso 1 1 calc R
C15 C 0.1773(2) 0.7886(4) 0.3302(2) 0.0434(12) Uani 1 1 d .
H15A H 0.1412 0.8236 0.3323 0.052 Uiso 1 1 calc R
H15B H 0.1912 0.7805 0.3717 0.052 Uiso 1 1 calc R
C16 C 0.21358(17) 0.8730(4) 0.2947(2) 0.0383(10) Uani 1 1 d .
H16A H 0.2127 0.9535 0.3129 0.046 Uiso 1 1 calc R
H16B H 0.2506 0.8436 0.2967 0.046 Uiso 1 1 calc R
C17 C 0.1954(2) 0.8805(4) 0.2288(2) 0.0436(12) Uani 1 1 d .
H17A H 0.2205 0.9310 0.2062 0.052 Uiso 1 1 calc R
H17B H 0.1599 0.9185 0.2267 0.052 Uiso 1 1 calc R
C18 C 0.1925(2) 0.7552(4) 0.1993(2) 0.0445(12) Uani 1 1 d .
H18A H 0.1786 0.7631 0.1577 0.053 Uiso 1 1 calc R
H18B H 0.2287 0.7212 0.1972 0.053 Uiso 1 1 calc R
C19 C 0.08261(18) 0.6559(4) 0.0629(2) 0.0407(11) Uani 1 1 d .
H19A H 0.0905 0.5773 0.0460 0.061 Uiso 1 1 calc R
H19B H 0.1151 0.6901 0.0804 0.061 Uiso 1 1 calc R
H19C H 0.0692 0.7084 0.0311 0.061 Uiso 1 1 calc R
C20 C 0.0153(2) 0.7934(4) 0.1559(2) 0.0459(12) Uani 1 1 d .
H20A H -0.0116 0.7856 0.1871 0.069 Uiso 1 1 calc R
H20B H 0.0019 0.8457 0.1239 0.069 Uiso 1 1 calc R
H20C H 0.0478 0.8276 0.1733 0.069 Uiso 1 1 calc R
C21 C -0.03369(19) 0.5847(5) 0.0871(2) 0.0480(13) Uani 1 1 d .
H21A H -0.0610 0.5763 0.1179 0.072 Uiso 1 1 calc R
H21B H -0.0274 0.5072 0.0681 0.072 Uiso 1 1 calc R
H21C H -0.0457 0.6420 0.0567 0.072 Uiso 1 1 calc R
C22A C 0.1827(4) 0.4405(9) 0.9717(4) 0.040(2) Uiso 0.50 1 d P
C22B C 0.2071(5) 0.3614(11) 0.9864(5) 0.055(3) Uiso 0.50 1 d P
C23 C 0.2277(3) 0.4796(6) 0.9445(3) 0.0674(16) Uiso 1 1 d .
C24A C 0.2670(5) 0.5430(11) 0.9920(5) 0.054(3) Uiso 0.50 1 d P
C24B C 0.2360(5) 0.5765(10) 0.9963(5) 0.052(3) Uiso 0.50 1 d P
C25 C 0.2375(2) 0.5156(5) 1.0524(3) 0.0588(14) Uiso 1 1 d .
Mn1 Mn 0.0000 0.46089(7) 0.2500 0.01731(18) Uani 1 2 d S
N1 N 0.04917(11) 0.5439(3) 0.18073(13) 0.0186(6) Uani 1 1 d .
N2 N 0.07800(11) 0.3884(3) 0.25555(13) 0.0180(6) Uani 1 1 d .
N3 N 0.12631(13) 0.3644(3) 0.14803(14) 0.0210(6) Uani 1 1 d .
N4 N 0.15525(12) 0.5504(3) 0.20449(14) 0.0214(6) Uani 1 1 d .
O1A O 0.2096(3) 0.3985(6) 1.0497(3) 0.0374(15) Uiso 0.50 1 d P
O1B O 0.1934(2) 0.4405(6) 1.0373(3) 0.0311(13) Uiso 0.50 1 d P
P1 P 0.10056(3) 0.46183(8) 0.19772(4) 0.0165(2) Uani 1 1 d .
Si1 Si 0.03062(4) 0.64021(10) 0.12333(5) 0.0235(2) Uani 1 1 d .
H3 H 0.1448(18) 0.394(4) 0.126(2) 0.025(12) Uiso 1 1 d .
H4 H 0.1836(18) 0.515(4) 0.209(2) 0.030(12) Uiso 1 1 d .

loop_
_atom_site_aniso_label
_atom_site_aniso_U_11
_atom_site_aniso_U_22
_atom_site_aniso_U_33
_atom_site_aniso_U_23
_atom_site_aniso_U_13
_atom_site_aniso_U_12
C1 0.0171(17) 0.0155(16) 0.0266(18) 0.0022(14) -0.0006(14) 0.0027(13)
C2 0.026(2) 0.025(2) 0.044(2) 0.0116(18) -0.0070(17) -0.0030(16)
C3 0.027(2) 0.024(2) 0.057(3) 0.014(2) -0.0005(19) -0.0013(16)
C4 0.037(2) 0.037(2) 0.038(2) 0.020(2) 0.0013(18) 0.0079(19)
C5 0.041(3) 0.031(2) 0.051(3) 0.017(2) -0.023(2) -0.0034(19)
C6 0.042(2) 0.027(2) 0.037(2) 0.0090(18) -0.0176(19) -0.0056(18)
C7 0.0265(18) 0.0160(17) 0.0235(18) -0.0029(14) 0.0010(14) -0.0031(14)
C8 0.032(2) 0.026(2) 0.030(2) -0.0014(16) -0.0068(16) -0.0010(16)
C9 0.036(2) 0.035(2) 0.035(2) -0.0103(19) -0.0054(18) -0.0060(19)
C10 0.052(3) 0.033(2) 0.051(3) -0.024(2) 0.002(2) -0.008(2)
C11 0.061(3) 0.021(2) 0.075(4) -0.016(2) -0.017(3) 0.010(2)
C12 0.036(2) 0.024(2) 0.056(3) -0.012(2) -0.010(2) 0.0065(18)
C13 0.0186(17) 0.0141(16) 0.0284(19) -0.0018(14) -0.0024(14) -0.0002(13)
C14 0.058(3) 0.0180(19) 0.031(2) 0.0006(16) -0.008(2) -0.0022(18)
C15 0.076(3) 0.025(2) 0.029(2) -0.0036(18) -0.013(2) -0.007(2)
C16 0.032(2) 0.023(2) 0.059(3) -0.012(2) -0.013(2) -0.0006(17)
C17 0.065(3) 0.024(2) 0.042(3) -0.0033(19) 0.013(2) -0.022(2)
C18 0.065(3) 0.031(2) 0.038(2) -0.010(2) 0.021(2) -0.022(2)
C19 0.041(3) 0.045(3) 0.036(2) 0.019(2) 0.0084(19) 0.009(2)
C20 0.065(3) 0.031(2) 0.042(3) 0.007(2) -0.003(2) 0.019(2)
C21 0.037(3) 0.058(3) 0.049(3) 0.023(2) -0.017(2) -0.006(2)
Mn1 0.0147(4) 0.0174(4) 0.0198(4) 0.000 0.0002(3) 0.000
N1 0.0168(13) 0.0172(14) 0.0217(14) 0.0027(12) -0.0015(11) 0.0010(12)
N2 0.0150(14) 0.0191(14) 0.0201(14) 0.0025(12) 0.0001(11) 0.0009(11)
N3 0.0229(16) 0.0181(15) 0.0221(16) -0.0011(13) 0.0043(13) -0.0044(13)
N4 0.0121(14) 0.0188(15) 0.0333(17) -0.0040(13) -0.0006(12) 0.0007(12)
P1 0.0153(4) 0.0149(4) 0.0192(4) 0.0000(3) -0.0014(3) -0.0008(3)
Si1 0.0224(5) 0.0234(5) 0.0248(5) 0.0071(4) -0.0012(4) 0.0014(4)

loop_
_atom_type_symbol
_atom_type_description
_atom_type_scat_dispersion_real
_atom_type_scat_dispersion_imag
_atom_type_scat_source
C C 0.0033 0.0016 'International Tables Vol C Tables 4.2.6.8 and 6.1.1.4'
H H 0.0000 0.0000 'International Tables Vol C Tables 4.2.6.8 and 6.1.1.4'
N N 0.0061 0.0033 'International Tables Vol C Tables 4.2.6.8 and 6.1.1.4'
O O 0.0106 0.0060 'International Tables Vol C Tables 4.2.6.8 and 6.1.1.4'
P P 0.1023 0.0942 'International Tables Vol C Tables 4.2.6.8 and 6.1.1.4'
Si Si 0.0817 0.0704 'International Tables Vol C Tables 4.2.6.8 and 6.1.1.4'
Mn Mn 0.3368 0.7283 'International Tables Vol C Tables 4.2.6.8 and 6.1.1.4'

loop_
_geom_angle_atom_site_label_1
_geom_angle_atom_site_label_2
_geom_angle_atom_site_label_3
_geom_angle
_geom_angle_site_symmetry_1
_geom_angle_site_symmetry_3
N2 C1 C6 112.1(3) . .
N2 C1 C2 108.9(3) . .
C6 C1 C2 110.6(3) . .
N2 C1 H1 108.4 . .
C6 C1 H1 108.4 . .
C2 C1 H1 108.4 . .
C1 C2 C3 111.9(3) . .
C1 C2 H2A 109.2 . .
C3 C2 H2A 109.2 . .
C1 C2 H2B 109.2 . .
C3 C2 H2B 109.2 . .
H2A C2 H2B 107.9 . .
C4 C3 C2 111.5(4) . .
C4 C3 H3A 109.3 . .
C2 C3 H3A 109.3 . .
C4 C3 H3B 109.3 . .
C2 C3 H3B 109.3 . .
H3A C3 H3B 108.0 . .
C3 C4 C5 110.0(4) . .
C3 C4 H4A 109.7 . .
C5 C4 H4A 109.7 . .
C3 C4 H4B 109.7 . .
C5 C4 H4B 109.7 . .
H4A C4 H4B 108.2 . .
C4 C5 C6 111.2(4) . .
C4 C5 H5A 109.4 . .
C6 C5 H5A 109.4 . .
C4 C5 H5B 109.4 . .
C6 C5 H5B 109.4 . .
H5A C5 H5B 108.0 . .
C1 C6 C5 111.7(3) . .
C1 C6 H6A 109.3 . .
C5 C6 H6A 109.3 . .
C1 C6 H6B 109.3 . .
C5 C6 H6B 109.3 . .
H6A C6 H6B 107.9 . .
N3 C7 C12 109.4(3) . .
N3 C7 C8 112.6(3) . .
C12 C7 C8 110.6(3) . .
N3 C7 H7 108.0 . .
C12 C7 H7 108.0 . .
C8 C7 H7 108.0 . .
C7 C8 C9 112.2(3) . .
C7 C8 H8A 109.2 . .
C9 C8 H8A 109.2 . .
C7 C8 H8B 109.2 . .
C9 C8 H8B 109.2 . .
H8A C8 H8B 107.9 . .
C10 C9 C8 111.4(3) . .
C10 C9 H9A 109.3 . .
C8 C9 H9A 109.3 . .
C10 C9 H9B 109.3 . .
C8 C9 H9B 109.3 . .
H9A C9 H9B 108.0 . .
C9 C10 C11 110.5(4) . .
C9 C10 H10A 109.5 . .
C11 C10 H10A 109.5 . .
C9 C10 H10B 109.5 . .
C11 C10 H10B 109.5 . .
H10A C10 H10B 108.1 . .
C10 C11 C12 110.7(4) . .
C10 C11 H11A 109.5 . .
C12 C11 H11A 109.5 . .
C10 C11 H11B 109.5 . .
C12 C11 H11B 109.5 . .
H11A C11 H11B 108.1 . .
C7 C12 C11 111.7(4) . .
C7 C12 H12A 109.3 . .
C11 C12 H12A 109.3 . .
C7 C12 H12B 109.3 . .
C11 C12 H12B 109.3 . .
H12A C12 H12B 107.9 . .
N4 C13 C14 113.6(3) . .
N4 C13 C18 110.0(3) . .
C14 C13 C18 110.6(3) . .
N4 C13 H13 107.5 . .
C14 C13 H13 107.5 . .
C18 C13 H13 107.5 . .
C13 C14 C15 112.6(3) . .
C13 C14 H14A 109.1 . .
C15 C14 H14A 109.1 . .
C13 C14 H14B 109.1 . .
C15 C14 H14B 109.1 . .
H14A C14 H14B 107.8 . .
C16 C15 C14 111.9(4) . .
C16 C15 H15A 109.2 . .
C14 C15 H15A 109.2 . .
C16 C15 H15B 109.2 . .
C14 C15 H15B 109.2 . .
H15A C15 H15B 107.9 . .
C17 C16 C15 110.5(3) . .
C17 C16 H16A 109.6 . .
C15 C16 H16A 109.6 . .
C17 C16 H16B 109.6 . .
C15 C16 H16B 109.6 . .
H16A C16 H16B 108.1 . .
C16 C17 C18 111.6(4) . .
C16 C17 H17A 109.3 . .
C18 C17 H17A 109.3 . .
C16 C17 H17B 109.3 . .
C18 C17 H17B 109.3 . .
H17A C17 H17B 108.0 . .
C13 C18 C17 112.2(3) . .
C13 C18 H18A 109.2 . .
C17 C18 H18A 109.2 . .
C13 C18 H18B 109.2 . .
C17 C18 H18B 109.2 . .
H18A C18 H18B 107.9 . .
Si1 C19 H19A 109.5 . .
Si1 C19 H19B 109.5 . .
H19A C19 H19B 109.5 . .
Si1 C19 H19C 109.5 . .
H19A C19 H19C 109.5 . .
H19B C19 H19C 109.5 . .
Si1 C20 H20A 109.5 . .
Si1 C20 H20B 109.5 . .
H20A C20 H20B 109.5 . .
Si1 C20 H20C 109.5 . .
H20A C20 H20C 109.5 . .
H20B C20 H20C 109.5 . .
Si1 C21 H21A 109.5 . .
Si1 C21 H21B 109.5 . .
H21A C21 H21B 109.5 . .
Si1 C21 H21C 109.5 . .
H21A C21 H21C 109.5 . .
H21B C21 H21C 109.5 . .
C22B C22A C23 85.9(9) . .
C22B C22A O1B 67.7(8) . .
C23 C22A O1B 107.0(7) . .
C22B C22A O1A 50.0(7) . .
C23 C22A O1A 101.1(6) . .
O1B C22A O1A 17.8(3) . .
C22A C22B O1A 94.2(10) . .
C22A C22B O1B 67.7(8) . .
O1A C22B O1B 26.6(4) . .
C22A C22B C23 52.8(7) . .
O1A C22B C23 107.0(8) . .
O1B C22B C23 91.5(7) . .
C22A C23 C24B 90.1(7) . .
C22A C23 C24A 111.1(7) . .
C24B C23 C24A 31.6(5) . .
C22A C23 C22B 41.2(6) . .
C24B C23 C22B 100.0(7) . .
C24A C23 C22B 100.0(7) . .
C24B C24A C25 64.0(11) . .
C24B C24A C23 73.6(12) . .
C25 C24A C23 100.6(7) . .
C24A C24B C25 82.6(12) . .
C24A C24B C23 74.9(12) . .
C25 C24B C23 108.0(8) . .
C24B C25 O1B 93.6(6) . .
C24B C25 O1A 112.3(7) . .
O1B C25 O1A 26.8(3) . .
C24B C25 C24A 33.4(5) . .
O1B C25 C24A 106.6(6) . .
O1A C25 C24A 111.4(6) . .
N2 Mn1 N2 135.02(16) 2 .
N2 Mn1 N1 71.18(11) 2 2
N2 Mn1 N1 130.35(11) . 2
N2 Mn1 N1 130.35(11) 2 .
N2 Mn1 N1 71.18(11) . .
N1 Mn1 N1 129.74(16) 2 .
N2 Mn1 P1 35.64(8) 2 2
N2 Mn1 P1 144.65(8) . 2
N1 Mn1 P1 35.62(8) 2 2
N1 Mn1 P1 144.07(8) . 2
P1 N1 Si1 136.98(19) . .
P1 N1 Mn1 92.77(13) . .
Si1 N1 Mn1 129.25(15) . .
C1 N2 P1 125.3(2) . .
C1 N2 Mn1 138.2(2) . .
P1 N2 Mn1 95.04(14) . .
C7 N3 P1 123.9(3) . .
C7 N3 H3 118(3) . .
P1 N3 H3 113(3) . .
C13 N4 P1 125.1(2) . .
C13 N4 H4 111(3) . .
P1 N4 H4 115(3) . .
O1B O1A C22B 77.7(9) . .
O1B O1A C25 71.8(9) . .
C22B O1A C25 107.7(7) . .
O1B O1A C22A 41.9(8) . .
C22B O1A C22A 35.9(5) . .
C25 O1A C22A 89.0(5) . .
O1A O1B C25 81.4(9) . .
O1A O1B C22B 75.8(9) . .
C25 O1B C22B 110.3(6) . .
O1A O1B C22A 120.2(10) . .
C25 O1B C22A 111.4(6) . .
C22B O1B C22A 44.6(6) . .
N1 P1 N2 100.81(15) . .
N1 P1 N3 121.47(16) . .
N2 P1 N3 109.11(16) . .
N1 P1 N4 109.28(16) . .
N2 P1 N4 120.69(16) . .
N3 P1 N4 96.96(16) . .
N1 Si1 C19 113.47(17) . .
N1 Si1 C20 109.62(18) . .
C19 Si1 C20 109.2(2) . .
N1 Si1 C21 109.28(18) . .
C19 Si1 C21 108.6(2) . .
C20 Si1 C21 106.4(2) . .

loop_
_geom_bond_atom_site_label_1
_geom_bond_atom_site_label_2
_geom_bond_distance
_geom_bond_site_symmetry_2
C1 N2 1.475(4) .
C1 C6 1.512(5) .
C1 C2 1.518(5) .
C1 H1 0.9800 .
C2 C3 1.528(5) .
C2 H2A 0.9700 .
C2 H2B 0.9700 .
C3 C4 1.506(6) .
C3 H3A 0.9700 .
C3 H3B 0.9700 .
C4 C5 1.521(6) .
C4 H4A 0.9700 .
C4 H4B 0.9700 .
C5 C6 1.533(5) .
C5 H5A 0.9700 .
C5 H5B 0.9700 .
C6 H6A 0.9700 .
C6 H6B 0.9700 .
C7 N3 1.455(4) .
C7 C12 1.513(5) .
C7 C8 1.527(5) .
C7 H7 0.9800 .
C8 C9 1.526(5) .
C8 H8A 0.9700 .
C8 H8B 0.9700 .
C9 C10 1.516(6) .
C9 H9A 0.9700 .
C9 H9B 0.9700 .
C10 C11 1.522(7) .
C10 H10A 0.9700 .
C10 H10B 0.9700 .
C11 C12 1.532(6) .
C11 H11A 0.9700 .
C11 H11B 0.9700 .
C12 H12A 0.9700 .
C12 H12B 0.9700 .
C13 N4 1.459(4) .
C13 C14 1.503(5) .
C13 C18 1.512(5) .
C13 H13 0.9800 .
C14 C15 1.520(6) .
C14 H14A 0.9700 .
C14 H14B 0.9700 .
C15 C16 1.508(7) .
C15 H15A 0.9700 .
C15 H15B 0.9700 .
C16 C17 1.505(6) .
C16 H16A 0.9700 .
C16 H16B 0.9700 .
C17 C18 1.522(6) .
C17 H17A 0.9700 .
C17 H17B 0.9700 .
C18 H18A 0.9700 .
C18 H18B 0.9700 .
C19 Si1 1.855(4) .
C19 H19A 0.9600 .
C19 H19B 0.9600 .
C19 H19C 0.9600 .
C20 Si1 1.867(5) .
C20 H20A 0.9600 .
C20 H20B 0.9600 .
C20 H20C 0.9600 .
C21 Si1 1.869(5) .
C21 H21A 0.9600 .
C21 H21B 0.9600 .
C21 H21C 0.9600 .
C22A C22B 1.104(13) .
C22A C23 1.334(11) .
C22A O1B 1.453(11) .
C22A O1A 1.879(11) .
C22B O1A 1.442(12) .
C22B O1B 1.453(13) .
C22B C23 1.670(13) .
C23 C24B 1.564(13) .
C23 C24A 1.575(13) .
C24A C24B 0.854(13) .
C24A C25 1.539(13) .
C24B C25 1.395(12) .
C25 O1B 1.403(8) .
C25 O1A 1.460(9) .
Mn1 N2 2.085(3) 2
Mn1 N2 2.085(3) .
Mn1 N1 2.149(3) 2
Mn1 N1 2.149(3) .
Mn1 P1 2.7386(8) 2
N1 P1 1.597(3) .
N1 Si1 1.700(3) .
N2 P1 1.602(3) .
N3 P1 1.655(3) .
N3 H3 0.74(4) .
N4 P1 1.669(3) .
N4 H4 0.81(4) .
O1A O1B 0.666(7) .
